data_2211303
loop_
_publ_author_name
'Koentjoro, Olivia F.'
'Sparkes, Hazel A.'
'Raithby, Paul R.'

_publ_section_title Nonacarbonyl(\m~2~-methanethiolato)(\m~3~-trimethylsilylacetylene)triruthenium
_journal_coeditor_code BM2005
_journal_issue 12
_journal_name_full 'Acta Crystallographica Section E'
_journal_page_first m3220
_journal_page_last m3221
_journal_paper_doi 10.1107/S1600536806038451
_journal_volume 62
_journal_year 2006
_chemical_formula_iupac '[Ru3 (C1 H3 S1) (C5 H9 Si) (C1 O1)9]'
_chemical_formula_moiety 'C15 H12 O9 Ru3 S Si'
_chemical_formula_sum 'C15 H12 O9 Ru3 S Si'
_chemical_formula_weight 699.61
_chemical_name_systematic Nonacarbonyl(\m~2~-methanethiolato)(\m~3~-trimethylsilylacetylene)triruthenium
_space_group_IT_number 2
_symmetry_cell_setting triclinic
_symmetry_space_group_name_Hall '-P 1'
_symmetry_space_group_name_H-M 'P -1'
_audit_creation_method 'WinGX routine CIF_UPDATE'
_cell_angle_alpha 76.3190(10)
_cell_angle_beta 88.1160(10)
_cell_angle_gamma 64.933(10)
_cell_formula_units_Z 2
_cell_length_a 9.05100(10)
_cell_length_b 9.66800(10)
_cell_length_c 14.5830(2)
_cell_measurement_reflns_used 16094
_cell_measurement_temperature 150(2)
_cell_measurement_theta_max 32.03
_cell_measurement_theta_min 2.91
_cell_volume 1119.81(10)
_computing_cell_refinement 'SCALEPACK (Otwinowski & Minor, 1997)'
_computing_data_collection 'COLLECT (Nonius, 2000)'
_computing_data_reduction 'SCALEPACK and DENZO (Otwinowski & Minor, 1997)'
_computing_molecular_graphics 'ORTEP-3 for Windows (Farrugia, 1997)'
_computing_publication_material 'WinGX (Farrugia, 1999)'
_computing_structure_refinement 'SHELXL97 (Sheldrick, 1997)'
_computing_structure_solution 'DIRDIF99 (Beurskens <i>et al.</i>,  1999)'
_diffrn_measured_fraction_theta_full 0.986
_diffrn_measured_fraction_theta_max 0.986
_diffrn_measurement_device_type 'Bruker--Nonius KappaCCD'
_diffrn_measurement_method '\w and \f'
_diffrn_radiation_monochromator graphite
_diffrn_radiation_source 'fine-focus sealed tube'
_diffrn_radiation_type MoK\a
_diffrn_radiation_wavelength 0.71073
_diffrn_reflns_av_R_equivalents 0.0336
_diffrn_reflns_limit_h_max 13
_diffrn_reflns_limit_h_min -13
_diffrn_reflns_limit_k_max 14
_diffrn_reflns_limit_k_min -13
_diffrn_reflns_limit_l_max 21
_diffrn_reflns_limit_l_min -18
_diffrn_reflns_number 25218
_diffrn_reflns_theta_full 31.97
_diffrn_reflns_theta_max 31.97
_diffrn_reflns_theta_min 3.66
_diffrn_standards_decay_% 0
_diffrn_standards_interval_count 0
_diffrn_standards_number 0
_exptl_absorpt_coefficient_mu 2.185
_exptl_absorpt_correction_T_max 0.4655
_exptl_absorpt_correction_T_min 0.3932
_exptl_absorpt_correction_type multi-scan
_exptl_absorpt_process_details '(SORTAV; Blessing, 1995)'
_exptl_crystal_colour yellow
_exptl_crystal_density_diffrn 2.075
_exptl_crystal_density_method 'not measured'
_exptl_crystal_description block
_exptl_crystal_F_000 672
_exptl_crystal_size_max 0.4
_exptl_crystal_size_mid 0.35
_exptl_crystal_size_min 0.35
_refine_diff_density_max 1.16
_refine_diff_density_min -1.05
_refine_ls_extinction_coef 0.0125(5)
_refine_ls_extinction_expression Fc^*^=kFc[1+0.001xFc^2^\l^3^/sin(2\q)]^-1/4^
_refine_ls_extinction_method SHELXL97
_refine_ls_goodness_of_fit_ref 1.059
_refine_ls_hydrogen_treatment constr
_refine_ls_matrix_type full
_refine_ls_number_parameters 263
_refine_ls_number_reflns 7649
_refine_ls_number_restraints 0
_refine_ls_restrained_S_all 1.059
_refine_ls_R_factor_gt 0.0249
_refine_ls_shift/su_max 0
_refine_ls_structure_factor_coef Fsqd
_refine_ls_weighting_details 'calc w=1/[\s^2^(Fo^2^)+(0.0244P)^2^+0.728P] where P=(Fo^2^+2Fc^2^)/3'
_refine_ls_weighting_scheme calc
_refine_ls_wR_factor_ref 0.0601
_reflns_number_gt 7024
_reflns_number_total 7649
_reflns_threshold_expression I>2\s(I)
_cod_data_source_file bm2005.cif
_cod_data_source_block I
_cod_database_code 2211303
_cod_database_fobs_code 2211303

loop_
_symmetry_equiv_pos_as_xyz
'x, y, z'
'-x, -y, -z'

loop_
_atom_site_type_symbol
_atom_site_label
_atom_site_fract_x
_atom_site_fract_y
_atom_site_fract_z
_atom_site_U_iso_or_equiv
_atom_site_adp_type
_atom_site_calc_flag
_atom_site_refinement_flags
_atom_site_occupancy
Ru Ru1 0.141581(16) 0.205411(16) 0.227713(10) 0.01705(4) Uani d . 1
Ru Ru2 0.159195(16) 0.453982(16) 0.290179(10) 0.01715(4) Uani d . 1
Ru Ru3 0.448076(16) 0.317260(16) 0.199009(10) 0.01684(4) Uani d . 1
S S1 0.25288(5) 0.31333(5) 0.09168(3) 0.01993(9) Uani d . 1
C C1 0.1589(3) 0.0279(2) 0.18020(17) 0.0293(4) Uani d . 1
O O1 0.1615(2) -0.0723(2) 0.15244(17) 0.0508(5) Uani d . 1
C C2 0.0595(2) 0.1353(3) 0.34375(15) 0.0276(4) Uani d . 1
O O2 0.0129(2) 0.0942(3) 0.41279(13) 0.0482(5) Uani d . 1
C C3 -0.0712(2) 0.3528(2) 0.17291(14) 0.0231(4) Uani d . 1
O O3 -0.19797(18) 0.4410(2) 0.13891(12) 0.0337(3) Uani d . 1
C C4 -0.0089(2) 0.4664(2) 0.37529(14) 0.0242(4) Uani d . 1
O O4 -0.1040(2) 0.4682(2) 0.42852(12) 0.0357(4) Uani d . 1
C C5 0.0312(2) 0.6309(2) 0.18696(16) 0.0266(4) Uani d . 1
O O5 -0.0381(2) 0.7301(2) 0.12321(14) 0.0446(4) Uani d . 1
C C6 0.2378(3) 0.5724(3) 0.34570(16) 0.0303(4) Uani d . 1
O O6 0.2833(3) 0.6430(3) 0.37957(17) 0.0549(5) Uani d . 1
C C7 0.4168(2) 0.5173(2) 0.12179(14) 0.0250(4) Uani d . 1
O O7 0.3990(2) 0.63528(19) 0.07424(13) 0.0396(4) Uani d . 1
C C8 0.5770(2) 0.3371(2) 0.29268(14) 0.0241(4) Uani d . 1
O O8 0.6535(2) 0.3509(2) 0.34671(12) 0.0375(4) Uani d . 1
C C9 0.6388(2) 0.1860(2) 0.14350(15) 0.0256(4) Uani d . 1
O O9 0.7511(2) 0.1104(2) 0.11253(13) 0.0401(4) Uani d . 1
C C10 0.3184(2) 0.2342(2) 0.31745(12) 0.0175(3) Uani d . 1
C C11 0.4126(2) 0.1028(2) 0.29716(13) 0.0191(3) Uani d . 1
Si Si1 0.56728(6) -0.10449(6) 0.34213(4) 0.02014(10) Uani d . 1
C C12 0.4938(3) -0.1902(2) 0.45160(15) 0.0297(4) Uani d . 1
H H12A 0.39 -0.1916 0.4362 0.045 Uiso calc R 1
H H12B 0.4776 -0.1261 0.4973 0.045 Uiso calc R 1
H H12C 0.5751 -0.298 0.4791 0.045 Uiso calc R 1
C C13 0.5906(3) -0.2166(3) 0.25057(15) 0.0301(4) Uani d . 1
H H13A 0.6295 -0.1691 0.1937 0.045 Uiso calc R 1
H H13B 0.4846 -0.2133 0.2346 0.045 Uiso calc R 1
H H13C 0.6698 -0.3263 0.2753 0.045 Uiso calc R 1
C C14 0.7655(3) -0.1011(3) 0.37012(18) 0.0315(4) Uani d . 1
H H14A 0.8032 -0.0555 0.312 0.047 Uiso calc R 1
H H14B 0.8473 -0.2088 0.3972 0.047 Uiso calc R 1
H H14C 0.75 -0.0372 0.4158 0.047 Uiso calc R 1
C C15 0.3635(3) 0.1569(3) 0.03268(15) 0.0291(4) Uani d . 1
H H15A 0.4101 0.1976 -0.023 0.044 Uiso calc R 1
H H15B 0.2882 0.1186 0.0129 0.044 Uiso calc R 1
H H15C 0.4517 0.0701 0.0764 0.044 Uiso calc R 1

loop_
_atom_site_aniso_label
_atom_site_aniso_U_11
_atom_site_aniso_U_22
_atom_site_aniso_U_33
_atom_site_aniso_U_12
_atom_site_aniso_U_13
_atom_site_aniso_U_23
Ru1 0.01543(7) 0.01754(7) 0.01896(7) -0.00819(5) -0.00003(5) -0.00350(5)
Ru2 0.01528(7) 0.01648(7) 0.01918(7) -0.00573(5) 0.00145(5) -0.00554(5)
Ru3 0.01455(7) 0.01741(7) 0.01837(7) -0.00731(5) 0.00219(5) -0.00329(5)
S1 0.01897(19) 0.0221(2) 0.01693(19) -0.00742(16) 0.00085(15) -0.00414(16)
C1 0.0244(9) 0.0260(9) 0.0399(11) -0.0116(8) -0.0015(8) -0.0101(9)
O1 0.0462(11) 0.0392(10) 0.0787(15) -0.0200(9) -0.0014(10) -0.0313(10)
C2 0.0233(9) 0.0300(10) 0.0288(10) -0.0148(8) -0.0014(7) 0.0007(8)
O2 0.0468(11) 0.0593(12) 0.0359(9) -0.0307(10) 0.0059(8) 0.0081(9)
C3 0.0189(8) 0.0283(9) 0.0235(9) -0.0128(7) 0.0019(6) -0.0039(7)
O3 0.0192(7) 0.0381(8) 0.0364(8) -0.0102(6) -0.0032(6) 0.0009(7)
C4 0.0207(8) 0.0258(9) 0.0255(9) -0.0077(7) 0.0019(7) -0.0095(7)
O4 0.0290(8) 0.0464(9) 0.0348(8) -0.0164(7) 0.0126(6) -0.0162(7)
C5 0.0220(9) 0.0210(8) 0.0333(10) -0.0071(7) -0.0009(7) -0.0040(8)
O5 0.0387(9) 0.0337(9) 0.0475(11) -0.0109(7) -0.0130(8) 0.0083(8)
C6 0.0296(10) 0.0312(10) 0.0357(11) -0.0158(9) 0.0053(8) -0.0137(9)
O6 0.0630(13) 0.0619(13) 0.0666(14) -0.0417(11) 0.0061(11) -0.0354(11)
C7 0.0245(9) 0.0243(9) 0.0263(9) -0.0115(7) 0.0053(7) -0.0049(7)
O7 0.0458(10) 0.0270(8) 0.0415(9) -0.0175(7) 0.0066(8) 0.0030(7)
C8 0.0210(8) 0.0273(9) 0.0261(9) -0.0135(7) 0.0032(7) -0.0046(7)
O8 0.0346(8) 0.0512(10) 0.0356(9) -0.0262(8) -0.0031(7) -0.0110(8)
C9 0.0205(8) 0.0265(9) 0.0275(9) -0.0091(7) 0.0034(7) -0.0047(8)
O9 0.0277(8) 0.0397(9) 0.0416(9) -0.0041(7) 0.0112(7) -0.0109(8)
C10 0.0158(7) 0.0193(8) 0.0173(7) -0.0086(6) 0.0005(6) -0.0023(6)
C11 0.0182(7) 0.0191(8) 0.0196(8) -0.0088(6) -0.0004(6) -0.0021(6)
Si1 0.0199(2) 0.0164(2) 0.0215(2) -0.00547(18) -0.00286(18) -0.00376(18)
C12 0.0411(12) 0.0239(9) 0.0232(9) -0.0155(9) -0.0030(8) -0.0004(8)
C13 0.0287(10) 0.0260(10) 0.0289(10) -0.0022(8) -0.0029(8) -0.0123(8)
C14 0.0220(9) 0.0253(9) 0.0429(12) -0.0066(8) -0.0088(8) -0.0058(9)
C15 0.0292(10) 0.0347(11) 0.0242(9) -0.0104(8) 0.0043(7) -0.0154(8)

loop_
_atom_type_symbol
_atom_type_description
_atom_type_scat_dispersion_real
_atom_type_scat_dispersion_imag
_atom_type_scat_source
Ru Ru -1.2594 0.8363 'International Tables Vol C Tables 4.2.6.8 and 6.1.1.4'
C C 0.0033 0.0016 'International Tables Vol C Tables 4.2.6.8 and 6.1.1.4'
O O 0.0106 0.006 'International Tables Vol C Tables 4.2.6.8 and 6.1.1.4'
H H 0 0 'International Tables Vol C Tables 4.2.6.8 and 6.1.1.4'
S S 0.1246 0.1234 'International Tables Vol C Tables 4.2.6.8 and 6.1.1.4'
Si Si 0.0817 0.0704 'International Tables Vol C Tables 4.2.6.8 and 6.1.1.4'

loop_
_geom_angle_atom_site_label_1
_geom_angle_atom_site_label_2
_geom_angle_atom_site_label_3
_geom_angle
C3 Ru1 C2 92.71(8)
C3 Ru1 C1 98.86(9)
C2 Ru1 C1 92.78(10)
C3 Ru1 C10 129.73(7)
C2 Ru1 C10 86.71(8)
C1 Ru1 C10 131.40(8)
C3 Ru1 C11 160.31(7)
C2 Ru1 C11 93.47(7)
C1 Ru1 C11 99.49(8)
C10 Ru1 C11 32.34(6)
C3 Ru1 S1 88.47(6)
C2 Ru1 S1 172.95(7)
C1 Ru1 S1 93.91(7)
C10 Ru1 S1 87.19(5)
C11 Ru1 S1 83.23(4)
C3 Ru1 Ru2 86.63(6)
C2 Ru1 Ru2 92.18(7)
C1 Ru1 Ru2 172.42(6)
C10 Ru1 Ru2 43.26(4)
C11 Ru1 Ru2 74.48(4)
S1 Ru1 Ru2 80.943(12)
C6 Ru2 C4 94.63(9)
C6 Ru2 C5 94.29(9)
C4 Ru2 C5 98.92(9)
C6 Ru2 C10 110.12(8)
C4 Ru2 C10 106.94(8)
C5 Ru2 C10 142.30(8)
C6 Ru2 Ru1 162.17(7)
C4 Ru2 Ru1 93.48(6)
C5 Ru2 Ru1 100.11(6)
C10 Ru2 Ru1 52.20(5)
C6 Ru2 Ru3 94.61(7)
C4 Ru2 Ru3 158.83(6)
C5 Ru2 Ru3 99.34(6)
C10 Ru2 Ru3 51.92(5)
Ru1 Ru2 Ru3 72.818(5)
C7 Ru3 C8 90.71(9)
C7 Ru3 C9 98.61(8)
C8 Ru3 C9 93.40(9)
C7 Ru3 C10 134.79(7)
C8 Ru3 C10 87.66(7)
C9 Ru3 C10 126.60(8)
C7 Ru3 C11 165.05(7)
C8 Ru3 C11 95.49(7)
C9 Ru3 C11 94.59(7)
C10 Ru3 C11 32.51(6)
C7 Ru3 S1 88.51(6)
C8 Ru3 S1 171.98(6)
C9 Ru3 S1 94.61(6)
C10 Ru3 S1 87.23(4)
C11 Ru3 S1 83.45(4)
C7 Ru3 Ru2 91.72(6)
C8 Ru3 Ru2 91.27(6)
C9 Ru3 Ru2 168.60(6)
C10 Ru3 Ru2 43.21(4)
C11 Ru3 Ru2 74.60(4)
S1 Ru3 Ru2 80.780(11)
C15 S1 Ru1 107.75(8)
C15 S1 Ru3 107.46(7)
Ru1 S1 Ru3 88.197(15)
O1 C1 Ru1 176.9(2)
O2 C2 Ru1 179.0(2)
O3 C3 Ru1 179.09(18)
O4 C4 Ru2 177.03(19)
O5 C5 Ru2 176.2(2)
O6 C6 Ru2 179.2(2)
O7 C7 Ru3 178.62(19)
O8 C8 Ru3 178.75(19)
O9 C9 Ru3 178.6(2)
C11 C10 Ru2 155.62(15)
C11 C10 Ru3 79.02(11)
Ru2 C10 Ru3 84.87(6)
C11 C10 Ru1 79.47(11)
Ru2 C10 Ru1 84.54(6)
Ru3 C10 Ru1 97.07(7)
C10 C11 Si1 146.86(15)
C10 C11 Ru3 68.47(11)
Si1 C11 Ru3 128.62(9)
C10 C11 Ru1 68.19(11)
Si1 C11 Ru1 130.61(9)
Ru3 C11 Ru1 90.29(6)
C12 Si1 C11 107.21(9)
C12 Si1 C13 111.17(10)
C11 Si1 C13 109.82(9)
C12 Si1 C14 110.06(11)
C11 Si1 C14 108.08(9)
C13 Si1 C14 110.40(11)
Si1 C12 H12A 109.5
Si1 C12 H12B 109.5
H12A C12 H12B 109.5
Si1 C12 H12C 109.5
H12A C12 H12C 109.5
H12B C12 H12C 109.5
Si1 C13 H13A 109.5
Si1 C13 H13B 109.5
H13A C13 H13B 109.5
Si1 C13 H13C 109.5
H13A C13 H13C 109.5
H13B C13 H13C 109.5
Si1 C14 H14A 109.5
Si1 C14 H14B 109.5
H14A C14 H14B 109.5
Si1 C14 H14C 109.5
H14A C14 H14C 109.5
H14B C14 H14C 109.5
S1 C15 H15A 109.5
S1 C15 H15B 109.5
H15A C15 H15B 109.5
S1 C15 H15C 109.5
H15A C15 H15C 109.5
H15B C15 H15C 109.5

loop_
_geom_bond_atom_site_label_1
_geom_bond_atom_site_label_2
_geom_bond_distance
Ru1 C1 1.944(2)
Ru1 C2 1.917(2)
Ru1 C3 1.9014(19)
Ru1 C10 2.2451(17)
Ru1 C11 2.3775(18)
Ru1 S1 2.4122(5)
Ru1 Ru2 2.82846(19)
Ru2 C4 1.914(2)
Ru2 C5 1.937(2)
Ru2 C6 1.908(2)
Ru2 C10 1.9474(18)
Ru2 Ru3 2.83293(19)
Ru3 C7 1.902(2)
Ru3 C8 1.919(2)
Ru3 C9 1.946(2)
Ru3 C10 2.2390(17)
Ru3 C11 2.3628(18)
Ru3 S1 2.4165(5)
S1 C15 1.818(2)
C1 O1 1.126(3)
C2 O2 1.129(3)
C3 O3 1.139(2)
C4 O4 1.137(2)
C5 O5 1.133(3)
C6 O6 1.136(3)
C7 O7 1.134(2)
C8 O8 1.132(2)
C9 O9 1.126(3)
C10 C11 1.293(2)
C11 Si1 1.8619(18)
Si1 C12 1.857(2)
Si1 C13 1.864(2)
Si1 C14 1.869(2)
C12 H12A 0.98
C12 H12B 0.98
C12 H12C 0.98
C13 H13A 0.98
C13 H13B 0.98
C13 H13C 0.98
C14 H14A 0.98
C14 H14B 0.98
C14 H14C 0.98
C15 H15A 0.98
C15 H15B 0.98
C15 H15C 0.98

loop_
_geom_torsion_atom_site_label_1
_geom_torsion_atom_site_label_2
_geom_torsion_atom_site_label_3
_geom_torsion_atom_site_label_4
_geom_torsion
C3 Ru1 Ru2 C6 -176.4(2)
C2 Ru1 Ru2 C6 91.0(2)
C10 Ru1 Ru2 C6 8.1(2)
C11 Ru1 Ru2 C6 -2.0(2)
S1 Ru1 Ru2 C6 -87.4(2)
C3 Ru1 Ru2 C4 66.65(8)
C2 Ru1 Ru2 C4 -25.94(9)
C10 Ru1 Ru2 C4 -108.80(9)
C11 Ru1 Ru2 C4 -118.94(7)
S1 Ru1 Ru2 C4 155.63(6)
C3 Ru1 Ru2 C5 -33.06(8)
C2 Ru1 Ru2 C5 -125.64(9)
C10 Ru1 Ru2 C5 151.49(9)
C11 Ru1 Ru2 C5 141.36(8)
S1 Ru1 Ru2 C5 55.92(6)
C3 Ru1 Ru2 C10 175.45(9)
C2 Ru1 Ru2 C10 82.86(9)
C11 Ru1 Ru2 C10 -10.14(8)
S1 Ru1 Ru2 C10 -95.57(6)
C3 Ru1 Ru2 Ru3 -129.80(6)
C2 Ru1 Ru2 Ru3 137.62(6)
C10 Ru1 Ru2 Ru3 54.75(6)
C11 Ru1 Ru2 Ru3 44.61(4)
S1 Ru1 Ru2 Ru3 -40.817(11)
C6 Ru2 Ru3 C7 -63.94(10)
C4 Ru2 Ru3 C7 -179.54(17)
C5 Ru2 Ru3 C7 31.18(9)
C10 Ru2 Ru3 C7 -175.98(9)
Ru1 Ru2 Ru3 C7 128.96(6)
C6 Ru2 Ru3 C8 26.81(9)
C4 Ru2 Ru3 C8 -88.79(17)
C5 Ru2 Ru3 C8 121.94(9)
C10 Ru2 Ru3 C8 -85.22(9)
Ru1 Ru2 Ru3 C8 -140.28(6)
C6 Ru2 Ru3 C9 141.0(3)
C4 Ru2 Ru3 C9 25.4(4)
C5 Ru2 Ru3 C9 -123.8(3)
C10 Ru2 Ru3 C9 29.0(3)
Ru1 Ru2 Ru3 C9 -26.1(3)
C6 Ru2 Ru3 C10 112.04(10)
C4 Ru2 Ru3 C10 -3.56(17)
C5 Ru2 Ru3 C10 -152.84(9)
Ru1 Ru2 Ru3 C10 -55.06(6)
C6 Ru2 Ru3 C11 122.16(8)
C4 Ru2 Ru3 C11 6.56(17)
C5 Ru2 Ru3 C11 -142.71(8)
C10 Ru2 Ru3 C11 10.13(8)
Ru1 Ru2 Ru3 C11 -44.93(4)
C6 Ru2 Ru3 S1 -152.15(7)
C4 Ru2 Ru3 S1 92.25(16)
C5 Ru2 Ru3 S1 -57.03(6)
C10 Ru2 Ru3 S1 95.81(6)
Ru1 Ru2 Ru3 S1 40.754(12)
C3 Ru1 S1 C15 -118.31(10)
C1 Ru1 S1 C15 -19.54(10)
C10 Ru1 S1 C15 111.78(9)
C11 Ru1 S1 C15 79.57(9)
Ru2 Ru1 S1 C15 154.86(7)
C3 Ru1 S1 Ru3 133.92(6)
C1 Ru1 S1 Ru3 -127.30(6)
C10 Ru1 S1 Ru3 4.02(5)
C11 Ru1 S1 Ru3 -28.19(4)
Ru2 Ru1 S1 Ru3 47.094(10)
C7 Ru3 S1 C15 112.94(10)
C9 Ru3 S1 C15 14.42(10)
C10 Ru3 S1 C15 -112.08(9)
C11 Ru3 S1 C15 -79.68(9)
Ru2 Ru3 S1 C15 -155.08(8)
C7 Ru3 S1 Ru1 -139.01(6)
C9 Ru3 S1 Ru1 122.48(6)
C10 Ru3 S1 Ru1 -4.03(5)
C11 Ru3 S1 Ru1 28.37(4)
Ru2 Ru3 S1 Ru1 -47.024(10)
C6 Ru2 C10 C11 -128.3(3)
C4 Ru2 C10 C11 130.1(3)
C5 Ru2 C10 C11 -1.2(4)
Ru1 Ru2 C10 C11 49.0(3)
Ru3 Ru2 C10 C11 -48.6(3)
C6 Ru2 C10 Ru3 -79.73(9)
C4 Ru2 C10 Ru3 178.66(7)
C5 Ru2 C10 Ru3 47.43(14)
Ru1 Ru2 C10 Ru3 97.63(6)
C6 Ru2 C10 Ru1 -177.36(8)
C4 Ru2 C10 Ru1 81.03(8)
C5 Ru2 C10 Ru1 -50.20(14)
Ru3 Ru2 C10 Ru1 -97.63(6)
C7 Ru3 C10 C11 167.28(12)
C8 Ru3 C10 C11 -104.04(12)
C9 Ru3 C10 C11 -11.53(15)
S1 Ru3 C10 C11 82.15(11)
Ru2 Ru3 C10 C11 161.61(14)
C7 Ru3 C10 Ru2 5.67(13)
C8 Ru3 C10 Ru2 94.35(8)
C9 Ru3 C10 Ru2 -173.15(8)
C11 Ru3 C10 Ru2 -161.61(14)
S1 Ru3 C10 Ru2 -79.47(5)
C7 Ru3 C10 Ru1 89.50(11)
C8 Ru3 C10 Ru1 178.18(8)
C9 Ru3 C10 Ru1 -89.32(10)
C11 Ru3 C10 Ru1 -77.78(11)
S1 Ru3 C10 Ru1 4.36(5)
Ru2 Ru3 C10 Ru1 83.83(6)
C3 Ru1 C10 C11 -167.43(12)
C2 Ru1 C10 C11 101.79(13)
C1 Ru1 C10 C11 10.98(16)
S1 Ru1 C10 C11 -81.76(11)
Ru2 Ru1 C10 C11 -161.51(14)
C3 Ru1 C10 Ru2 -5.91(11)
C2 Ru1 C10 Ru2 -96.70(8)
C1 Ru1 C10 Ru2 172.49(9)
C11 Ru1 C10 Ru2 161.51(14)
S1 Ru1 C10 Ru2 79.75(5)
C3 Ru1 C10 Ru3 -90.04(10)
C2 Ru1 C10 Ru3 179.18(8)
C1 Ru1 C10 Ru3 88.37(11)
C11 Ru1 C10 Ru3 77.39(11)
S1 Ru1 C10 Ru3 -4.37(5)
Ru2 Ru1 C10 Ru3 -84.12(7)
Ru2 C10 C11 Si1 178.09(18)
Ru3 C10 C11 Si1 128.5(3)
Ru1 C10 C11 Si1 -132.0(3)
Ru2 C10 C11 Ru3 49.5(3)
Ru1 C10 C11 Ru3 99.42(5)
Ru2 C10 C11 Ru1 -49.9(3)
Ru3 C10 C11 Ru1 -99.42(5)
C7 Ru3 C11 C10 -37.3(3)
C8 Ru3 C11 C10 76.86(12)
C9 Ru3 C11 C10 170.73(12)
S1 Ru3 C11 C10 -95.15(11)
Ru2 Ru3 C11 C10 -12.94(10)
C7 Ru3 C11 Si1 175.9(3)
C8 Ru3 C11 Si1 -69.96(12)
C9 Ru3 C11 Si1 23.91(13)
C10 Ru3 C11 Si1 -146.82(19)
S1 Ru3 C11 Si1 118.03(11)
Ru2 Ru3 C11 Si1 -159.77(12)
C7 Ru3 C11 Ru1 29.1(3)
C8 Ru3 C11 Ru1 143.20(7)
C9 Ru3 C11 Ru1 -122.93(7)
C10 Ru3 C11 Ru1 66.34(10)
S1 Ru3 C11 Ru1 -28.81(4)
Ru2 Ru3 C11 Ru1 53.39(4)
C3 Ru1 C11 C10 29.8(3)
C2 Ru1 C11 C10 -78.27(13)
C1 Ru1 C11 C10 -171.67(12)
S1 Ru1 C11 C10 95.48(11)
Ru2 Ru1 C11 C10 13.03(10)
C3 Ru1 C11 Si1 177.46(17)
C2 Ru1 C11 Si1 69.40(13)
C1 Ru1 C11 Si1 -24.01(14)
C10 Ru1 C11 Si1 147.66(19)
S1 Ru1 C11 Si1 -116.86(12)
Ru2 Ru1 C11 Si1 160.70(12)
C3 Ru1 C11 Ru3 -36.8(2)
C2 Ru1 C11 Ru3 -144.86(8)
C1 Ru1 C11 Ru3 121.73(8)
C10 Ru1 C11 Ru3 -66.60(10)
S1 Ru1 C11 Ru3 28.88(4)
Ru2 Ru1 C11 Ru3 -53.56(4)
C10 C11 Si1 C12 44.6(3)
Ru3 C11 Si1 C12 156.01(11)
Ru1 C11 Si1 C12 -70.09(14)
C10 C11 Si1 C13 165.5(3)
Ru3 C11 Si1 C13 -83.09(13)
Ru1 C11 Si1 C13 50.81(15)
C10 C11 Si1 C14 -74.0(3)
Ru3 C11 Si1 C14 37.40(15)
Ru1 C11 Si1 C14 171.30(12)
